data_4300312
loop_
_publ_author_name
'Gemmill, William R.'
'Smith, Mark D.'
'Prozorov, Ruslan'
'zur Loye, Hans-Conrad'

_publ_section_title
;
 Crystal Growth and Magnetic Properties of Lanthanide-Containing Osmium
 Double Perovskites, Ln2NaOsO6 (Ln = La, Pr, Nd)
;
_journal_coden_ASTM INOCAJ
_journal_issue 8
_journal_name_full 'Inorganic Chemistry'
_journal_page_first 2639
_journal_page_last 2646
_journal_paper_doi 10.1021/ic048637x
_journal_volume 44
_journal_year 2005
_chemical_formula_moiety 'Na O6 Os Pr2'
_chemical_formula_sum 'Na O6 Os Pr2'
_chemical_formula_weight 591.01
_space_group_IT_number 14
_symmetry_cell_setting monoclinic
_symmetry_space_group_name_Hall '-P 2yn'
_symmetry_space_group_name_H-M 'P 1 21/n 1'
_cell_angle_alpha 90.00
_cell_angle_beta 90.8540(10)
_cell_angle_gamma 90.00
_cell_formula_units_Z 2
_cell_length_a 5.5427(2)
_cell_length_b 5.9289(2)
_cell_length_c 7.9509(3)
_cell_measurement_temperature 294(1)
_cell_volume 261.254(16)
_diffrn_ambient_temperature 294(2)
_exptl_crystal_density_diffrn 7.513
_cod_duplicate_entry 4300901
_cod_depositor_comments
;
The following automatic conversions were performed:
'_symmetry_cell_setting' value 'Monoclinic' changed to 'monoclinic'
according to '/home/saulius/struct/CIF-dictionaries/cif_core.dic'
dictionary named 'cif_core.dic' version 2.4.1 from 2010-06-29.

Automatic conversion script
Id: cif_fix_enum 1527 2010-12-29 10:47:43Z saulius 
;
_cod_original_sg_symbol_H-M 'P 21/n'
_cod_database_code 4300312

loop_
_symmetry_equiv_pos_as_xyz
'x, y, z'
'-x+1/2, y+1/2, -z+1/2'
'-x, -y, -z'
'x-1/2, -y-1/2, z-1/2'

loop_
_atom_site_label
_atom_site_type_symbol
_atom_site_fract_x
_atom_site_fract_y
_atom_site_fract_z
_atom_site_U_iso_or_equiv
_atom_site_adp_type
_atom_site_occupancy
_atom_site_symmetry_multiplicity
_atom_site_calc_flag
_atom_site_refinement_flags
_atom_site_disorder_assembly
_atom_site_disorder_group
Pr1 Pr 0.48153(4) 0.06874(5) 0.25277(3) 0.00656(8) Uani 1 1 d . . .
Os1 Os 0.5000 0.5000 0.0000 0.00439(7) Uani 1 2 d S . .
Na1 Na 0.0000 0.0000 0.0000 0.0080(5) Uani 1 2 d S . .
O1 O 0.2078(6) 0.3272(6) 0.0508(4) 0.0077(6) Uani 1 1 d . . .
O2 O 0.6161(7) 0.4502(7) 0.2318(5) 0.0089(6) Uani 1 1 d . . .
O3 O 0.3363(6) 0.7809(7) 0.0674(5) 0.0093(6) Uani 1 1 d . . .

loop_
_atom_site_aniso_label
_atom_site_aniso_U_11
_atom_site_aniso_U_22
_atom_site_aniso_U_33
_atom_site_aniso_U_23
_atom_site_aniso_U_13
_atom_site_aniso_U_12
Pr1 0.00747(12) 0.00546(13) 0.00674(12) 0.00017(8) -0.00031(8) -0.00045(8)
Os1 0.00468(11) 0.00437(12) 0.00410(11) 0.00016(8) -0.00021(7) -0.00021(7)
Na1 0.0094(13) 0.0088(14) 0.0058(12) 0.0010(10) -0.0007(10) -0.0002(10)
O1 0.0094(14) 0.0059(16) 0.0078(15) 0.0005(12) 0.0016(11) -0.0023(11)
O2 0.0120(16) 0.0087(17) 0.0061(15) 0.0001(12) -0.0014(12) -0.0025(12)
O3 0.0119(15) 0.0061(16) 0.0100(16) -0.0021(13) -0.0018(12) 0.0004(12)

loop_
_geom_bond_atom_site_label_1
_geom_bond_atom_site_label_2
_geom_bond_distance
_geom_bond_site_symmetry_2
_geom_bond_publ_flag
Pr1 O2 2.340(4) 2_645 ?
Pr1 O1 2.374(4) 2_545 ?
Pr1 O3 2.387(4) 1_545 ?
Pr1 O2 2.388(4) . ?
Pr1 O3 2.608(4) 2_545 ?
Pr1 O1 2.675(4) . ?
Pr1 O1 2.735(4) 4_666 ?
Pr1 O3 2.894(4) 3_665 ?
Pr1 Na1 3.2259(3) 2 ?
Pr1 Os1 3.2548(3) . ?
Pr1 Na1 3.3419(3) . ?
Pr1 Os1 3.3630(3) 2_545 ?
Os1 O1 1.964(3) 3_665 ?
Os1 O1 1.964(3) . ?
Os1 O2 1.965(4) 3_665 ?
Os1 O2 1.965(4) . ?
Os1 O3 1.974(4) 3_665 ?
Os1 O3 1.974(4) . ?
Os1 Pr1 3.2548(3) 3_665 ?
Os1 Pr1 3.3630(3) 2 ?
Os1 Pr1 3.3630(3) 4_665 ?
Os1 Pr1 3.4814(3) 2_655 ?
Os1 Pr1 3.4814(3) 4_565 ?
Na1 O2 2.256(4) 2_545 ?
Na1 O2 2.256(4) 4_565 ?
Na1 O1 2.289(4) . ?
Na1 O1 2.289(4) 3 ?
Na1 O3 2.328(4) 3_565 ?
Na1 O3 2.328(4) 1_545 ?
Na1 Pr1 3.2259(3) 2_545 ?
Na1 Pr1 3.2259(3) 4_565 ?
Na1 Pr1 3.3419(3) 3 ?
Na1 Pr1 3.5547(3) 3_655 ?
Na1 Pr1 3.5547(3) 1_455 ?
O1 Pr1 2.374(4) 2 ?
O1 Pr1 2.735(4) 4_565 ?
O2 Na1 2.256(4) 2 ?
O2 Pr1 2.340(4) 2_655 ?
O3 Na1 2.328(4) 1_565 ?
O3 Pr1 2.387(4) 1_565 ?
O3 Pr1 2.608(4) 2 ?
O3 Pr1 2.894(4) 3_665 ?
